data_4086383
loop_
_publ_author_name
'Fang, Bo'
'Hou, Guohua'
'Zi, Guofu'
'Ding, Wanjian'
'Walter, Marc D.'

_publ_section_title
;
 Steric and Electronic Influences of Internal Alkynes on the Formation of
 Thorium Metallacycles: A Combined Experimental and Computational Study
;
_journal_name_full Organometallics
_journal_paper_doi 10.1021/acs.organomet.5b00945
_journal_year 2016
_chemical_formula_moiety 'C40 H54 Si2 Th'
_chemical_formula_sum 'C40 H54 Si2 Th'
_chemical_formula_weight 823.05
_chemical_name_systematic
; 
 ? 
;
_space_group_crystal_system triclinic
_space_group_IT_number 2
_space_group_name_Hall '-P 1'
_space_group_name_H-M_alt 'P -1'
_symmetry_space_group_name_Hall '-P 1'
_symmetry_space_group_name_H-M 'P -1'
_atom_sites_solution_hydrogens mixed
_audit_creation_method SHELXL-97
_cell_angle_alpha 83.509(11)
_cell_angle_beta 76.778(11)
_cell_angle_gamma 65.237(11)
_cell_formula_units_Z 2
_cell_length_a 9.986(6)
_cell_length_b 11.666(7)
_cell_length_c 17.774(10)
_cell_measurement_reflns_used 2196
_cell_measurement_temperature 100(2)
_cell_measurement_theta_max 21.80
_cell_measurement_theta_min 2.35
_cell_volume 1830.0(19)
_computing_cell_refinement 'Bruker SAINT'
_computing_data_collection 'Bruker APEX2'
_computing_data_reduction 'Bruker SAINT'
_computing_molecular_graphics 'Bruker SHELXTL'
_computing_publication_material 'Bruker SHELXTL'
_computing_structure_refinement 'SHELXL-97 (Sheldrick, 2008)'
_computing_structure_solution 'SHELXS-97 (Sheldrick, 2008)'
_diffrn_ambient_temperature 100(2)
_diffrn_measured_fraction_theta_full 0.983
_diffrn_measured_fraction_theta_max 0.963
_diffrn_measurement_device_type 'Bruker APEX-II CCD'
_diffrn_measurement_method '\f and \w scans'
_diffrn_radiation_type MoK\a
_diffrn_radiation_wavelength 0.71073
_diffrn_reflns_av_R_equivalents 0.0530
_diffrn_reflns_av_unetI/netI 0.1110
_diffrn_reflns_laue_measured_fraction_full 0.983
_diffrn_reflns_laue_measured_fraction_max 0.963
_diffrn_reflns_limit_h_max 5
_diffrn_reflns_limit_h_min -13
_diffrn_reflns_limit_k_max 13
_diffrn_reflns_limit_k_min -15
_diffrn_reflns_limit_l_max 23
_diffrn_reflns_limit_l_min -23
_diffrn_reflns_number 12431
_diffrn_reflns_point_group_measured_fraction_full 0.983
_diffrn_reflns_point_group_measured_fraction_max 0.963
_diffrn_reflns_theta_full 25.242
_diffrn_reflns_theta_max 27.660
_diffrn_reflns_theta_min 1.923
_exptl_absorpt_coefficient_mu 4.165
_exptl_absorpt_correction_T_max 0.75
_exptl_absorpt_correction_T_min 0.60
_exptl_absorpt_correction_type multi-scan
_exptl_absorpt_process_details SADABS
_exptl_crystal_colour orange
_exptl_crystal_density_diffrn 1.494
_exptl_crystal_description block
_exptl_crystal_F_000 824
_exptl_crystal_size_max 0.200
_exptl_crystal_size_mid 0.100
_exptl_crystal_size_min 0.100
_refine_diff_density_max 2.202
_refine_diff_density_min -1.990
_refine_diff_density_rms 0.228
_refine_ls_extinction_method none
_refine_ls_goodness_of_fit_ref 1.007
_refine_ls_hydrogen_treatment mixed
_refine_ls_matrix_type full
_refine_ls_number_parameters 408
_refine_ls_number_reflns 8219
_refine_ls_number_restraints 240
_refine_ls_restrained_S_all 0.994
_refine_ls_R_factor_all 0.0682
_refine_ls_R_factor_gt 0.0511
_refine_ls_shift/su_max 0.000
_refine_ls_shift/su_mean 0.000
_refine_ls_structure_factor_coef Fsqd
_refine_ls_weighting_details 'w=1/[\s^2^(Fo^2^)+(0.0330P)^2^] where P=(Fo^2^+2Fc^2^)/3'
_refine_ls_weighting_scheme calc
_refine_ls_wR_factor_gt 0.0992
_refine_ls_wR_factor_ref 0.1100
_reflns_Friedel_coverage 0.000
_reflns_number_gt 6624
_reflns_number_total 8219
_reflns_threshold_expression 'I > 2\s(I)'
_cod_data_source_file om5b00945_si_003.cif
_cod_data_source_block compound7
_cod_database_code 4086383
_shelx_space_group_comment
; 
The symmetry employed for this shelxl refinement is uniquely defined 
by the following loop, which should always be used as a source of 
symmetry information in preference to the above space-group names. 
They are only intended as comments. 
;
_shelx_estimated_absorpt_t_min 0.490
_shelx_estimated_absorpt_t_max 0.681

loop_
_space_group_symop_operation_xyz
'x, y, z'
'-x, -y, -z'

loop_
_atom_site_label
_atom_site_type_symbol
_atom_site_fract_x
_atom_site_fract_y
_atom_site_fract_z
_atom_site_U_iso_or_equiv
_atom_site_adp_type
_atom_site_occupancy
_atom_site_site_symmetry_order
_atom_site_calc_flag
_atom_site_refinement_flags_posn
_atom_site_refinement_flags_adp
C1 C 0.7593(7) 0.4020(6) 0.7415(4) 0.0148(14) Uani 1 1 d . U
C2 C 0.8373(7) 0.3370(7) 0.8003(4) 0.0168(15) Uani 1 1 d . U
C3 C 0.9242(7) 0.2107(7) 0.7770(4) 0.0169(15) Uani 1 1 d . U
C4 C 0.8991(7) 0.1984(7) 0.7032(4) 0.0164(15) Uani 1 1 d . U
C5 C 0.7972(8) 0.3179(7) 0.6816(4) 0.0181(15) Uani 1 1 d . U
C6 C 0.6696(8) 0.5429(7) 0.7356(5) 0.0275(18) Uani 1 1 d . U
H6A H 0.6300 0.5782 0.7875 0.041 Uiso 1 1 calc R U
H6B H 0.5858 0.5596 0.7101 0.041 Uiso 1 1 calc R U
H6C H 0.7349 0.5823 0.7053 0.041 Uiso 1 1 calc R U
C7 C 0.8335(9) 0.3969(8) 0.8734(4) 0.0285(19) Uani 1 1 d . U
H7A H 0.8443 0.4768 0.8597 0.043 Uiso 1 1 calc R U
H7B H 0.9165 0.3395 0.8980 0.043 Uiso 1 1 calc R U
H7C H 0.7375 0.4129 0.9094 0.043 Uiso 1 1 calc R U
C8 C 1.0418(7) 0.1113(7) 0.8177(4) 0.0237(17) Uani 1 1 d . U
H8A H 1.0350 0.0299 0.8176 0.036 Uiso 1 1 calc R U
H8B H 1.0239 0.1362 0.8712 0.036 Uiso 1 1 calc R U
H8C H 1.1423 0.1036 0.7907 0.036 Uiso 1 1 calc R U
C9 C 0.9812(8) 0.0800(7) 0.6579(4) 0.0236(17) Uani 1 1 d . U
H9A H 1.0899 0.0534 0.6523 0.035 Uiso 1 1 calc R U
H9B H 0.9555 0.0955 0.6066 0.035 Uiso 1 1 calc R U
H9C H 0.9520 0.0134 0.6849 0.035 Uiso 1 1 calc R U
C10 C 0.7470(8) 0.3517(7) 0.6054(4) 0.0204(16) Uani 1 1 d . U
H10A H 0.6373 0.3979 0.6146 0.031 Uiso 1 1 calc R U
H10B H 0.7764 0.2744 0.5774 0.031 Uiso 1 1 calc R U
H10C H 0.7947 0.4048 0.5746 0.031 Uiso 1 1 calc R U
C11 C 0.5069(8) 0.2008(7) 0.9611(4) 0.0161(15) Uani 1 1 d . U
C12 C 0.6583(7) 0.1124(7) 0.9484(4) 0.0180(15) Uani 1 1 d . U
C13 C 0.6726(8) 0.0188(7) 0.9001(4) 0.0226(17) Uani 1 1 d . U
C14 C 0.5311(8) 0.0479(7) 0.8827(4) 0.0205(16) Uani 1 1 d . U
C15 C 0.4276(7) 0.1617(7) 0.9202(4) 0.0155(15) Uani 1 1 d . U
C16 C 0.4404(8) 0.3135(7) 1.0118(4) 0.0252(17) Uani 1 1 d . U
H16A H 0.3304 0.3449 1.0227 0.038 Uiso 1 1 calc R U
H16B H 0.4707 0.3799 0.9854 0.038 Uiso 1 1 calc R U
H16C H 0.4767 0.2893 1.0604 0.038 Uiso 1 1 calc R U
C17 C 0.7750(8) 0.1138(8) 0.9887(4) 0.0258(18) Uani 1 1 d . U
H17A H 0.7605 0.0792 1.0414 0.039 Uiso 1 1 calc R U
H17B H 0.7647 0.2007 0.9909 0.039 Uiso 1 1 calc R U
H17C H 0.8758 0.0622 0.9602 0.039 Uiso 1 1 calc R U
C18 C 0.8111(9) -0.0981(8) 0.8755(4) 0.033(2) Uani 1 1 d . U
H18A H 0.7916 -0.1727 0.8954 0.049 Uiso 1 1 calc R U
H18B H 0.8941 -0.0980 0.8960 0.049 Uiso 1 1 calc R U
H18C H 0.8381 -0.1001 0.8189 0.049 Uiso 1 1 calc R U
C19 C 0.4898(8) -0.0343(7) 0.8425(4) 0.0203(16) Uani 1 1 d . U
H19A H 0.5778 -0.0863 0.8051 0.030 Uiso 1 1 calc R U
H19B H 0.4086 0.0184 0.8155 0.030 Uiso 1 1 calc R U
H19C H 0.4558 -0.0892 0.8805 0.030 Uiso 1 1 calc R U
C20 C 0.2616(8) 0.2210(8) 0.9199(4) 0.0285(19) Uani 1 1 d . U
H20A H 0.2469 0.2366 0.8664 0.043 Uiso 1 1 calc R U
H20B H 0.2146 0.3012 0.9472 0.043 Uiso 1 1 calc R U
H20C H 0.2154 0.1640 0.9459 0.043 Uiso 1 1 calc R U
C21 C 0.5392(7) 0.1882(7) 0.6965(4) 0.0171(15) Uani 1 1 d . U
C22 C 0.4210(7) 0.2957(6) 0.6818(4) 0.0141(14) Uani 1 1 d . U
C23 C 0.3551(7) 0.4161(7) 0.7285(4) 0.0171(15) Uani 1 1 d . U
C24 C 0.3965(7) 0.4257(7) 0.7945(4) 0.0174(15) Uani 1 1 d . U
C25 C 0.7258(8) 0.0330(7) 0.5415(4) 0.0213(16) Uani 1 1 d . U
H25A H 0.7730 -0.0543 0.5237 0.032 Uiso 1 1 calc R U
H25B H 0.8040 0.0625 0.5423 0.032 Uiso 1 1 calc R U
H25C H 0.6611 0.0870 0.5064 0.032 Uiso 1 1 calc R U
C26 C 0.4619(9) -0.0141(7) 0.6343(5) 0.0297(19) Uani 1 1 d . U
H26A H 0.3981 0.0436 0.5998 0.045 Uiso 1 1 calc R U
H26B H 0.4000 -0.0149 0.6856 0.045 Uiso 1 1 calc R U
H26C H 0.5100 -0.0994 0.6134 0.045 Uiso 1 1 calc R U
C27 C 0.3492(8) 0.3057(7) 0.6151(4) 0.0198(16) Uani 1 1 d . U
C28 C 0.4243(7) 0.3169(6) 0.5394(4) 0.0169(15) Uani 1 1 d . U
H28 H 0.5203 0.3198 0.5310 0.020 Uiso 1 1 calc R U
C29 C 0.3600(8) 0.3239(7) 0.4762(4) 0.0222(17) Uani 1 1 d . U
H29 H 0.4123 0.3316 0.4253 0.027 Uiso 1 1 calc R U
C30 C 0.2204(8) 0.3198(7) 0.4873(4) 0.0220(16) Uani 1 1 d . U
H30 H 0.1768 0.3244 0.4442 0.026 Uiso 1 1 calc R U
C31 C 0.1447(8) 0.3088(8) 0.5615(4) 0.0294(19) Uani 1 1 d . U
H31 H 0.0497 0.3044 0.5691 0.035 Uiso 1 1 calc R U
C32 C 0.2064(8) 0.3041(7) 0.6254(4) 0.0190(16) Uani 1 1 d . U
H32 H 0.1513 0.2998 0.6761 0.023 Uiso 1 1 calc R U
C33 C 0.2395(7) 0.5282(6) 0.6948(4) 0.0140(14) Uani 1 1 d . U
C34 C 0.2861(8) 0.5967(7) 0.6340(4) 0.0220(17) Uani 1 1 d . U
H34 H 0.3903 0.5686 0.6115 0.026 Uiso 1 1 calc R U
C35 C 0.1840(9) 0.7058(7) 0.6051(4) 0.0266(18) Uani 1 1 d . U
H35 H 0.2185 0.7526 0.5641 0.032 Uiso 1 1 calc R U
C36 C 0.0324(9) 0.7461(7) 0.6362(4) 0.0274(18) Uani 1 1 d . U
H36 H -0.0382 0.8208 0.6169 0.033 Uiso 1 1 calc R U
C37 C -0.0162(8) 0.6764(7) 0.6960(4) 0.0252(17) Uani 1 1 d . U
H37 H -0.1208 0.7032 0.7171 0.030 Uiso 1 1 calc R U
C38 C 0.0856(8) 0.5686(7) 0.7252(4) 0.0195(16) Uani 1 1 d . U
H38 H 0.0508 0.5217 0.7661 0.023 Uiso 1 1 calc R U
C39 C 0.2654(8) 0.7330(7) 0.8005(4) 0.0232(17) Uani 1 1 d . U
H39A H 0.1793 0.7547 0.7759 0.035 Uiso 1 1 calc R U
H39B H 0.3536 0.7292 0.7611 0.035 Uiso 1 1 calc R U
H39C H 0.2417 0.7975 0.8382 0.035 Uiso 1 1 calc R U
C40 C 0.1277(8) 0.5881(7) 0.9206(4) 0.0286(19) Uani 1 1 d . U
H40A H 0.0947 0.6589 0.9551 0.043 Uiso 1 1 calc R U
H40B H 0.1452 0.5097 0.9513 0.043 Uiso 1 1 calc R U
H40C H 0.0496 0.6029 0.8914 0.043 Uiso 1 1 calc R U
Si1 Si 0.6091(2) 0.03993(19) 0.64181(11) 0.0174(4) Uani 1 1 d . .
H1 H 0.708(7) -0.053(6) 0.685(4) 0.021 Uiso 1 1 d . U
Si2 Si 0.3074(2) 0.57442(19) 0.85152(11) 0.0202(5) Uani 1 1 d . .
H2 H 0.420(7) 0.558(6) 0.900(4) 0.024 Uiso 1 1 d . U
Th1 Th 0.62513(3) 0.23431(2) 0.80509(2) 0.01286(8) Uani 1 1 d . .

loop_
_atom_site_aniso_label
_atom_site_aniso_U_11
_atom_site_aniso_U_22
_atom_site_aniso_U_33
_atom_site_aniso_U_23
_atom_site_aniso_U_13
_atom_site_aniso_U_12
C1 0.011(3) 0.013(3) 0.022(3) -0.003(3) 0.001(3) -0.008(3)
C2 0.019(3) 0.021(4) 0.015(3) -0.003(3) -0.005(3) -0.011(3)
C3 0.015(3) 0.016(3) 0.023(3) 0.002(3) -0.003(3) -0.010(3)
C4 0.013(3) 0.019(4) 0.018(3) -0.003(3) -0.004(3) -0.006(3)
C5 0.017(3) 0.026(4) 0.016(3) 0.001(3) -0.004(3) -0.014(3)
C6 0.020(4) 0.028(4) 0.036(4) -0.004(4) -0.008(3) -0.009(3)
C7 0.031(4) 0.043(5) 0.023(4) -0.006(4) -0.009(3) -0.022(4)
C8 0.009(3) 0.034(5) 0.023(4) -0.002(3) -0.006(3) -0.002(3)
C9 0.018(4) 0.026(4) 0.024(4) -0.007(3) 0.003(3) -0.009(3)
C10 0.018(4) 0.028(4) 0.015(3) 0.008(3) -0.006(3) -0.009(3)
C11 0.019(3) 0.020(4) 0.012(3) 0.000(3) -0.004(3) -0.010(3)
C12 0.015(3) 0.022(4) 0.016(3) 0.003(3) -0.003(3) -0.008(3)
C13 0.016(3) 0.028(4) 0.019(3) -0.004(3) 0.002(3) -0.006(3)
C14 0.018(4) 0.020(4) 0.017(3) -0.003(3) -0.003(3) 0.000(3)
C15 0.015(3) 0.019(4) 0.014(3) 0.000(3) 0.001(3) -0.009(3)
C16 0.030(4) 0.028(4) 0.018(4) -0.005(3) -0.004(3) -0.011(3)
C17 0.029(4) 0.034(5) 0.022(4) 0.003(3) -0.013(3) -0.017(4)
C18 0.034(5) 0.031(5) 0.023(4) 0.004(3) -0.001(3) -0.007(4)
C19 0.032(4) 0.018(4) 0.016(3) -0.001(3) 0.004(3) -0.019(3)
C20 0.021(4) 0.036(5) 0.028(4) -0.003(4) 0.003(3) -0.014(4)
C21 0.018(3) 0.020(4) 0.015(3) 0.006(3) -0.005(3) -0.010(3)
C22 0.014(3) 0.016(3) 0.015(3) -0.005(3) 0.000(3) -0.009(3)
C23 0.011(3) 0.022(4) 0.018(3) 0.005(3) 0.000(3) -0.009(3)
C24 0.007(3) 0.024(4) 0.018(3) 0.005(3) -0.003(3) -0.004(3)
C25 0.020(4) 0.023(4) 0.018(4) -0.005(3) -0.002(3) -0.006(3)
C26 0.035(5) 0.023(4) 0.033(4) -0.012(3) -0.008(4) -0.011(4)
C27 0.018(3) 0.016(4) 0.020(3) -0.003(3) -0.002(3) -0.003(3)
C28 0.014(3) 0.016(3) 0.025(4) -0.001(3) -0.005(3) -0.010(3)
C29 0.021(4) 0.030(4) 0.018(3) 0.002(3) -0.006(3) -0.012(3)
C30 0.028(4) 0.020(4) 0.025(4) -0.002(3) -0.015(3) -0.012(3)
C31 0.015(4) 0.040(5) 0.036(4) -0.008(4) -0.008(3) -0.011(3)
C32 0.018(3) 0.021(4) 0.018(3) -0.009(3) 0.000(3) -0.008(3)
C33 0.017(3) 0.013(3) 0.015(3) -0.004(3) -0.009(3) -0.004(3)
C34 0.017(3) 0.027(4) 0.019(3) -0.006(3) -0.001(3) -0.005(3)
C35 0.030(4) 0.027(4) 0.021(4) 0.001(3) -0.006(3) -0.010(3)
C36 0.026(4) 0.020(4) 0.034(4) -0.008(3) -0.013(3) -0.002(3)
C37 0.018(4) 0.023(4) 0.033(4) -0.007(3) -0.009(3) -0.004(3)
C38 0.018(4) 0.023(4) 0.019(3) -0.002(3) -0.003(3) -0.009(3)
C39 0.024(4) 0.019(4) 0.024(4) -0.001(3) -0.006(3) -0.007(3)
C40 0.024(4) 0.026(4) 0.029(4) -0.008(3) -0.003(3) -0.003(3)
Si1 0.0161(10) 0.0172(10) 0.0174(10) -0.0049(8) -0.0058(8) -0.0031(8)
Si2 0.0211(11) 0.0177(11) 0.0197(10) -0.0053(8) -0.0069(8) -0.0033(9)
Th1 0.01056(13) 0.01515(14) 0.01199(13) -0.00108(9) -0.00296(9) -0.00381(10)

loop_
_atom_type_symbol
_atom_type_description
_atom_type_scat_dispersion_real
_atom_type_scat_dispersion_imag
_atom_type_scat_source
C C 0.0033 0.0016 'International Tables Vol C Tables 4.2.6.8 and 6.1.1.4'
H H 0.0000 0.0000 'International Tables Vol C Tables 4.2.6.8 and 6.1.1.4'
Si Si 0.0817 0.0704 'International Tables Vol C Tables 4.2.6.8 and 6.1.1.4'
Th Th -7.2400 8.8979 'International Tables Vol C Tables 4.2.6.8 and 6.1.1.4'

loop_
_geom_angle_atom_site_label_1
_geom_angle_atom_site_label_2
_geom_angle_atom_site_label_3
_geom_angle
C2 C1 C5 108.8(6)
C2 C1 C6 126.5(6)
C5 C1 C6 124.0(6)
C2 C1 Th1 75.9(4)
C5 C1 Th1 75.6(4)
C6 C1 Th1 122.6(5)
C1 C2 C3 107.6(6)
C1 C2 C7 125.0(6)
C3 C2 C7 127.3(6)
C1 C2 Th1 75.2(4)
C3 C2 Th1 75.1(4)
C7 C2 Th1 118.4(4)
C2 C3 C4 108.2(6)
C2 C3 C8 125.5(6)
C4 C3 C8 125.7(6)
C2 C3 Th1 75.8(4)
C4 C3 Th1 75.2(4)
C8 C3 Th1 122.3(5)
C5 C4 C3 107.4(6)
C5 C4 C9 129.2(6)
C3 C4 C9 123.2(6)
C5 C4 Th1 75.7(4)
C3 C4 Th1 75.5(4)
C9 C4 Th1 119.0(5)
C1 C5 C4 108.0(6)
C1 C5 C10 125.9(7)
C4 C5 C10 126.0(6)
C1 C5 Th1 75.4(4)
C4 C5 Th1 75.2(4)
C10 C5 Th1 118.9(5)
C1 C6 H6A 109.5
C1 C6 H6B 109.5
H6A C6 H6B 109.5
C1 C6 H6C 109.5
H6A C6 H6C 109.5
H6B C6 H6C 109.5
C2 C7 H7A 109.5
C2 C7 H7B 109.5
H7A C7 H7B 109.5
C2 C7 H7C 109.5
H7A C7 H7C 109.5
H7B C7 H7C 109.5
C3 C8 H8A 109.5
C3 C8 H8B 109.5
H8A C8 H8B 109.5
C3 C8 H8C 109.5
H8A C8 H8C 109.5
H8B C8 H8C 109.5
C4 C9 H9A 109.5
C4 C9 H9B 109.5
H9A C9 H9B 109.5
C4 C9 H9C 109.5
H9A C9 H9C 109.5
H9B C9 H9C 109.5
C5 C10 H10A 109.5
C5 C10 H10B 109.5
H10A C10 H10B 109.5
C5 C10 H10C 109.5
H10A C10 H10C 109.5
H10B C10 H10C 109.5
C12 C11 C15 108.2(6)
C12 C11 C16 125.8(6)
C15 C11 C16 126.0(6)
C12 C11 Th1 74.8(4)
C15 C11 Th1 76.0(4)
C16 C11 Th1 117.4(5)
C13 C12 C11 107.8(6)
C13 C12 C17 127.7(6)
C11 C12 C17 124.2(6)
C13 C12 Th1 75.5(4)
C11 C12 Th1 76.0(4)
C17 C12 Th1 120.2(5)
C12 C13 C14 108.7(6)
C12 C13 C18 126.4(7)
C14 C13 C18 124.8(7)
C12 C13 Th1 75.3(4)
C14 C13 Th1 76.5(4)
C18 C13 Th1 118.1(5)
C13 C14 C15 107.7(7)
C13 C14 C19 126.7(6)
C15 C14 C19 125.0(6)
C13 C14 Th1 74.4(5)
C15 C14 Th1 75.4(4)
C19 C14 Th1 123.0(5)
C11 C15 C14 107.6(6)
C11 C15 C20 127.8(6)
C14 C15 C20 124.4(7)
C11 C15 Th1 74.9(4)
C14 C15 Th1 75.4(4)
C20 C15 Th1 119.2(5)
C11 C16 H16A 109.5
C11 C16 H16B 109.5
H16A C16 H16B 109.5
C11 C16 H16C 109.5
H16A C16 H16C 109.5
H16B C16 H16C 109.5
C12 C17 H17A 109.5
C12 C17 H17B 109.5
H17A C17 H17B 109.5
C12 C17 H17C 109.5
H17A C17 H17C 109.5
H17B C17 H17C 109.5
C13 C18 H18A 109.5
C13 C18 H18B 109.5
H18A C18 H18B 109.5
C13 C18 H18C 109.5
H18A C18 H18C 109.5
H18B C18 H18C 109.5
C14 C19 H19A 109.5
C14 C19 H19B 109.5
H19A C19 H19B 109.5
C14 C19 H19C 109.5
H19A C19 H19C 109.5
H19B C19 H19C 109.5
C15 C20 H20A 109.5
C15 C20 H20B 109.5
H20A C20 H20B 109.5
C15 C20 H20C 109.5
H20A C20 H20C 109.5
H20B C20 H20C 109.5
C22 C21 Si1 122.9(5)
C22 C21 Th1 106.8(5)
Si1 C21 Th1 130.3(3)
C21 C22 C27 121.4(6)
C21 C22 C23 124.2(6)
C27 C22 C23 114.3(6)
C24 C23 C33 121.2(6)
C24 C23 C22 124.3(6)
C33 C23 C22 114.5(6)
C23 C24 Si2 122.6(5)
C23 C24 Th1 106.9(5)
Si2 C24 Th1 129.7(3)
Si1 C25 H25A 109.5
Si1 C25 H25B 109.5
H25A C25 H25B 109.5
Si1 C25 H25C 109.5
H25A C25 H25C 109.5
H25B C25 H25C 109.5
Si1 C26 H26A 109.5
Si1 C26 H26B 109.5
H26A C26 H26B 109.5
Si1 C26 H26C 109.5
H26A C26 H26C 109.5
H26B C26 H26C 109.5
C32 C27 C28 117.9(6)
C32 C27 C22 121.8(6)
C28 C27 C22 120.2(6)
C29 C28 C27 121.0(6)
C29 C28 H28 119.5
C27 C28 H28 119.5
C30 C29 C28 120.2(7)
C30 C29 H29 119.9
C28 C29 H29 119.9
C29 C30 C31 119.6(7)
C29 C30 H30 120.2
C31 C30 H30 120.2
C30 C31 C32 120.8(7)
C30 C31 H31 119.6
C32 C31 H31 119.6
C31 C32 C27 120.4(7)
C31 C32 H32 119.8
C27 C32 H32 119.8
C34 C33 C38 118.4(6)
C34 C33 C23 119.6(6)
C38 C33 C23 121.9(6)
C33 C34 C35 121.4(7)
C33 C34 H34 119.3
C35 C34 H34 119.3
C36 C35 C34 119.8(8)
C36 C35 H35 120.1
C34 C35 H35 120.1
C35 C36 C37 119.3(7)
C35 C36 H36 120.3
C37 C36 H36 120.3
C38 C37 C36 120.8(7)
C38 C37 H37 119.6
C36 C37 H37 119.6
C37 C38 C33 120.2(7)
C37 C38 H38 119.9
C33 C38 H38 119.9
Si2 C39 H39A 109.5
Si2 C39 H39B 109.5
H39A C39 H39B 109.5
Si2 C39 H39C 109.5
H39A C39 H39C 109.5
H39B C39 H39C 109.5
Si2 C40 H40A 109.5
Si2 C40 H40B 109.5
H40A C40 H40B 109.5
Si2 C40 H40C 109.5
H40A C40 H40C 109.5
H40B C40 H40C 109.5
C26 Si1 C21 115.2(3)
C26 Si1 C25 106.4(3)
C21 Si1 C25 117.7(3)
C26 Si1 H1 108(3)
C21 Si1 H1 104(3)
C25 Si1 H1 105(3)
C24 Si2 C40 112.4(3)
C24 Si2 C39 120.4(3)
C40 Si2 C39 106.1(3)
C24 Si2 H2 104(3)
C40 Si2 H2 107(3)
C39 Si2 H2 107(3)
C24 Th1 C21 76.7(2)
C24 Th1 C12 119.8(2)
C21 Th1 C12 130.5(2)
C24 Th1 C13 131.8(2)
C21 Th1 C13 103.5(2)
C12 Th1 C13 29.1(2)
C24 Th1 C11 91.0(2)
C21 Th1 C11 123.4(2)
C12 Th1 C11 29.20(19)
C13 Th1 C11 47.94(19)
C24 Th1 C4 120.4(2)
C21 Th1 C4 87.9(2)
C12 Th1 C4 113.8(2)
C13 Th1 C4 107.6(2)
C11 Th1 C4 141.3(2)
C24 Th1 C3 128.1(2)
C21 Th1 C3 116.9(2)
C12 Th1 C3 90.0(2)
C13 Th1 C3 95.5(2)
C11 Th1 C3 113.9(2)
C4 Th1 C3 29.32(19)
C24 Th1 C1 80.8(2)
C21 Th1 C1 104.6(2)
C12 Th1 C1 123.3(2)
C13 Th1 C1 141.3(2)
C11 Th1 C1 127.9(2)
C4 Th1 C1 47.92(19)
C3 Th1 C1 47.71(19)
C24 Th1 C5 91.3(2)
C21 Th1 C5 81.0(2)
C12 Th1 C5 137.9(2)
C13 Th1 C5 136.7(2)
C11 Th1 C5 155.3(2)
C4 Th1 C5 29.1(2)
C3 Th1 C5 47.9(2)
C1 Th1 C5 28.98(19)
C24 Th1 C2 101.7(2)
C21 Th1 C2 128.9(2)
C12 Th1 C2 95.3(2)
C13 Th1 C2 113.0(2)
C11 Th1 C2 107.6(2)
C4 Th1 C2 48.18(19)
C3 Th1 C2 29.08(19)
C1 Th1 C2 28.88(19)
C5 Th1 C2 47.89(19)
C24 Th1 C14 107.2(2)
C21 Th1 C14 83.1(2)
C12 Th1 C14 48.1(2)
C13 Th1 C14 29.0(2)
C11 Th1 C14 48.0(2)
C4 Th1 C14 127.8(2)
C3 Th1 C14 123.5(2)
C1 Th1 C14 170.23(19)
C5 Th1 C14 152.0(2)
C2 Th1 C14 141.5(2)
C24 Th1 C15 83.9(2)
C21 Th1 C15 94.3(2)
C12 Th1 C15 48.2(2)
C13 Th1 C15 48.0(2)
C11 Th1 C15 29.15(19)
C4 Th1 C15 155.3(2)
C3 Th1 C15 138.1(2)
C1 Th1 C15 152.08(19)
C5 Th1 C15 173.93(19)
C2 Th1 C15 136.77(19)
C14 Th1 C15 29.12(19)

loop_
_geom_bond_atom_site_label_1
_geom_bond_atom_site_label_2
_geom_bond_distance
C1 C2 1.404(9)
C1 C5 1.407(9)
C1 C6 1.511(10)
C1 Th1 2.811(7)
C2 C3 1.414(9)
C2 C7 1.530(9)
C2 Th1 2.820(7)
C3 C4 1.422(9)
C3 C8 1.519(9)
C3 Th1 2.811(7)
C4 C5 1.413(10)
C4 C9 1.494(9)
C4 Th1 2.808(7)
C5 C10 1.505(9)
C5 Th1 2.814(7)
C6 H6A 0.9800
C6 H6B 0.9800
C6 H6C 0.9800
C7 H7A 0.9800
C7 H7B 0.9800
C7 H7C 0.9800
C8 H8A 0.9800
C8 H8B 0.9800
C8 H8C 0.9800
C9 H9A 0.9800
C9 H9B 0.9800
C9 H9C 0.9800
C10 H10A 0.9800
C10 H10B 0.9800
C10 H10C 0.9800
C11 C12 1.411(9)
C11 C15 1.416(9)
C11 C16 1.498(9)
C11 Th1 2.807(7)
C12 C13 1.406(10)
C12 C17 1.507(9)
C12 Th1 2.792(7)
C13 C14 1.408(10)
C13 C18 1.497(10)
C13 Th1 2.794(8)
C14 C15 1.418(9)
C14 C19 1.490(10)
C14 Th1 2.821(8)
C15 C20 1.506(9)
C15 Th1 2.821(7)
C16 H16A 0.9800
C16 H16B 0.9800
C16 H16C 0.9800
C17 H17A 0.9800
C17 H17B 0.9800
C17 H17C 0.9800
C18 H18A 0.9800
C18 H18B 0.9800
C18 H18C 0.9800
C19 H19A 0.9800
C19 H19B 0.9800
C19 H19C 0.9800
C20 H20A 0.9800
C20 H20B 0.9800
C20 H20C 0.9800
C21 C22 1.364(9)
C21 Si1 1.866(7)
C21 Th1 2.476(7)
C22 C27 1.489(9)
C22 C23 1.528(9)
C23 C24 1.359(9)
C23 C33 1.509(9)
C24 Si2 1.877(7)
C24 Th1 2.463(6)
C25 Si1 1.883(7)
C25 H25A 0.9800
C25 H25B 0.9800
C25 H25C 0.9800
C26 Si1 1.861(8)
C26 H26A 0.9800
C26 H26B 0.9800
C26 H26C 0.9800
C27 C32 1.404(10)
C27 C28 1.405(9)
C28 C29 1.395(9)
C28 H28 0.9500
C29 C30 1.383(10)
C29 H29 0.9500
C30 C31 1.384(10)
C30 H30 0.9500
C31 C32 1.395(10)
C31 H31 0.9500
C32 H32 0.9500
C33 C34 1.382(10)
C33 C38 1.395(9)
C34 C35 1.389(10)
C34 H34 0.9500
C35 C36 1.378(10)
C35 H35 0.9500
C36 C37 1.388(11)
C36 H36 0.9500
C37 C38 1.382(10)
C37 H37 0.9500
C38 H38 0.9500
C39 Si2 1.888(7)
C39 H39A 0.9800
C39 H39B 0.9800
C39 H39C 0.9800
C40 Si2 1.884(8)
C40 H40A 0.9800
C40 H40B 0.9800
C40 H40C 0.9800
Si1 H1 1.41(7)
Si2 H2 1.51(7)
